data_2003559
loop_
_publ_author_name
'Kariuki, B. M.'
'Jones, W.'

_publ_section_title
;
 Potassium Hydrogen Phthalate Hemiperhydrate
;
_journal_issue 6
_journal_name_full 'Acta Crystallographica Section C'
_journal_page_first 1128
_journal_page_last 1130
_journal_paper_doi 10.1107/S0108270194012497
_journal_volume 51
_journal_year 1995
_chemical_formula_moiety 'K 1+, C8 H5 O4 1- , 0.5 H2 O2'
_chemical_formula_sum 'C8 H6 K O5'
_chemical_formula_weight 221.23
_chemical_name_systematic
;
 ?
;
_space_group_IT_number 61
_symmetry_cell_setting orthorhombic
_symmetry_space_group_name_Hall '-P 2ac 2ab'
_symmetry_space_group_name_H-M 'P b c a'
_cell_angle_alpha 90.00
_cell_angle_beta 90.00
_cell_angle_gamma 90.00
_cell_formula_units_Z 8
_cell_length_a 9.4770(10)
_cell_length_b 7.4630(10)
_cell_length_c 26.727(3)
_cell_measurement_reflns_used 25
_cell_measurement_temperature 293(2)
_cell_measurement_theta_max 12
_cell_measurement_theta_min 6
_cell_volume 1890.3(4)
_computing_cell_refinement 'CAD-4 Software'
_computing_data_collection 'CAD-4 Software (Enraf-Nonius, 1989)'
_computing_molecular_graphics 'DTMM (Crabbe & Appleyard, 1991)'
_computing_publication_material SHELXL-92
_computing_structure_refinement SHELXL-92
_computing_structure_solution SHELXS-86
_diffrn_ambient_temperature 293(2)
_diffrn_measurement_device 'Enraf Nonius CAD-4 diffractometer'
_diffrn_measurement_method '2\q/\w scans'
_diffrn_radiation_monochromator graphite
_diffrn_radiation_source 'sealed tube'
_diffrn_radiation_type MoK\a
_diffrn_radiation_wavelength 0.71069
_diffrn_reflns_av_R_equivalents 0.0000
_diffrn_reflns_av_sigmaI/netI 0.5232
_diffrn_reflns_limit_h_max 11
_diffrn_reflns_limit_h_min 0
_diffrn_reflns_limit_k_max 8
_diffrn_reflns_limit_k_min 0
_diffrn_reflns_limit_l_max 31
_diffrn_reflns_limit_l_min 0
_diffrn_reflns_number 1658
_diffrn_reflns_theta_max 24.95
_diffrn_reflns_theta_min 1.52
_diffrn_standards_decay_% 0
_diffrn_standards_interval_count 100
_diffrn_standards_interval_time 180
_diffrn_standards_number 3
_exptl_absorpt_coefficient_mu 0.554
_exptl_absorpt_correction_type none
_exptl_crystal_colour Colourless
_exptl_crystal_density_diffrn 1.555
_exptl_crystal_description 'Transparent prisms'
_exptl_crystal_F_000 904
_exptl_crystal_size_max 0.3
_exptl_crystal_size_mid 0.1
_exptl_crystal_size_min 0.1
_refine_diff_density_max 0.246
_refine_diff_density_min -0.255
_refine_ls_extinction_method none
_refine_ls_goodness_of_fit_all 0.930
_refine_ls_goodness_of_fit_obs 1.262
_refine_ls_matrix_type full
_refine_ls_number_parameters 139
_refine_ls_number_reflns 1654
_refine_ls_number_restraints 0
_refine_ls_restrained_S_all 1.033
_refine_ls_restrained_S_obs 1.262
_refine_ls_R_factor_all 0.1379
_refine_ls_R_factor_obs 0.0449
_refine_ls_shift/esd_max 0.002
_refine_ls_shift/esd_mean 0.000
_refine_ls_structure_factor_coef Fsqd
_refine_ls_weighting_scheme
; calc w = 1/[\s^2^(F~o~^2^)+(0.0373P)^2^+0.0000P]
where P = (F~o~^2^+2F~c~^2^)/3
;
_refine_ls_wR_factor_all 0.1060
_refine_ls_wR_factor_obs 0.0859
_reflns_number_observed 806
_reflns_number_total 1658
_reflns_observed_criterion >2\s(I)
_cod_data_source_file hu1120.cif
_cod_data_source_block kmpp3a
_cod_depositor_comments
;
The following automatic conversions were performed:
'_exptl_absorpt_correction_type' value 'None' changed to 'none' according
to '/home/saulius/struct/CIF-dictionaries/cif_core.dic' dictionary named
'cif_core.dic' version 2.4.1 from 2010-06-29.

Automatic conversion script
Id: cif_fix_enum 1527 2010-12-29 10:47:43Z saulius 

The following automatic conversions were performed:

'_symmetry_cell_setting' value 'Orthorhombic' changed to
'orthorhombic' according to
/home/saulius/struct/CIF-dictionaries/cif_core.dic dictionary named
'cif_core.dic' version 2.4.1 from
2010-06-29.

'_exptl_absorpt_correction_type' value 'None' changed to
'none' according to
/home/saulius/struct/CIF-dictionaries/cif_core.dic dictionary named
'cif_core.dic' version 2.4.1 from 2010-06-29.

Automatic conversion script
Id: cif_fix_values 1715 2011-07-08 13:25:40Z adriana 
;
_cod_original_sg_symbol_Hall '-P 2ac 2ab '
_cod_original_sg_symbol_H-M 'P b c a '
_cod_database_code 2003559

loop_
_symmetry_equiv_pos_as_xyz
'x, y, z'
'-x+1/2, -y, z+1/2'
'-x, y+1/2, -z+1/2'
'x+1/2, -y+1/2, -z'
'-x, -y, -z'
'x-1/2, y, -z-1/2'
'x, -y-1/2, z-1/2'
'-x-1/2, y-1/2, z'

loop_
_atom_site_aniso_label
_atom_site_aniso_U_11
_atom_site_aniso_U_12
_atom_site_aniso_U_13
_atom_site_aniso_U_22
_atom_site_aniso_U_23
_atom_site_aniso_U_33
K1 0.0522(5) 0.0033(5) 0.0070(4) 0.0307(4) -0.0018(5) 0.0367(5)
O1 0.033(2) 0.019(2) -0.0014(14) 0.088(2) -0.015(2) 0.0356(14)
O2 0.044(2) 0.022(2) -0.0043(12) 0.064(2) -0.0115(14) 0.0269(14)
O3 0.058(2) -0.002(2) 0.0248(15) 0.042(2) -0.0031(14) 0.038(2)
O4 0.035(2) -0.0099(14) 0.0040(13) 0.040(2) -0.0118(14) 0.043(2)
C1 0.028(2) -0.002(2) 0.001(2) 0.029(2) 0.004(2) 0.027(2)
C2 0.030(2) -0.005(2) 0.000(2) 0.028(2) 0.004(2) 0.023(2)
C3 0.037(3) -0.002(2) -0.010(2) 0.035(2) 0.000(2) 0.044(2)
C4 0.048(3) -0.005(3) -0.023(2) 0.049(3) 0.001(2) 0.043(2)
C5 0.065(3) -0.017(3) -0.009(2) 0.048(3) -0.004(2) 0.023(2)
C6 0.038(2) -0.001(2) 0.005(2) 0.042(3) -0.006(2) 0.032(2)
C7 0.038(3) 0.008(2) -0.001(2) 0.034(2) -0.007(2) 0.029(2)
C8 0.019(2) 0.008(2) 0.002(2) 0.032(2) 0.001(2) 0.031(2)
O5 0.115(3) 0.037(2) -0.018(2) 0.064(3) -0.023(2) 0.061(2)

loop_
_atom_site_label
_atom_site_occupancy
_atom_site_fract_x
_atom_site_fract_y
_atom_site_fract_z
_atom_site_U_iso_or_equiv
_atom_site_thermal_displace_type
_atom_site_calc_flag
_atom_site_refinement_flags
_atom_site_type_symbol
K1 1 0.79525(9) 0.18027(11) 0.49537(3) 0.0398(3) Uani d . K
O1 1 0.2213(3) 0.6690(5) 0.64658(9) 0.0523(8) Uani d . O
O2 1 0.3278(3) 0.5759(4) 0.57715(9) 0.0452(8) Uani d . O
O3 1 0.6427(3) 0.4034(4) 0.55458(9) 0.0458(8) Uani d . O
O4 1 0.4818(3) 0.2225(3) 0.58654(10) 0.0394(7) Uani d . O
C1 1 0.4563(4) 0.5718(5) 0.65344(12) 0.0280(9) Uani d . C
H1 1 0.1388(48) 0.6736(67) 0.6261(16) 0.094(18) Uiso d . H
H2 1 0.4897(57) -0.0458(78) 0.4492(19) 0.130(22) Uiso d . H
C2 1 0.5656(4) 0.4620(5) 0.63671(12) 0.0270(9) Uani d . C
C3 1 0.6823(4) 0.4358(5) 0.66743(13) 0.0383(10) Uani d . C
H3 1 0.7568(4) 0.3649(5) 0.65642(13) 0.068(15) Uiso calc R H
C4 1 0.6884(4) 0.5149(6) 0.71448(14) 0.0464(11) Uani d . C
H4 1 0.7651(4) 0.4930(6) 0.73529(14) 0.065(14) Uiso calc R H
C5 1 0.5821(5) 0.6246(6) 0.73022(14) 0.0452(12) Uani d . C
H5 1 0.5874(5) 0.6789(6) 0.76149(14) 0.044(11) Uiso calc R H
C6 1 0.4679(4) 0.6550(5) 0.70019(13) 0.0375(10) Uani d . C
H6 1 0.3969(4) 0.7320(5) 0.71095(13) 0.026(10) Uiso calc R H
C7 1 0.3303(4) 0.6059(5) 0.62196(14) 0.0337(10) Uani d . C
C8 1 0.5624(4) 0.3584(5) 0.58864(13) 0.0273(9) Uani d . C
O5 1 0.4811(4) 0.0450(4) 0.47762(11) 0.0799(12) Uani d . O

loop_
_atom_type_symbol
_atom_type_description
_atom_type_scat_source
_atom_type_scat_dispersion_real
_atom_type_scat_dispersion_imag
C C 'International Tables Vol C Tables 4.2.6.8 and 6.1.1.4' 0.0033 0.001
H H 'International Tables Vol C Tables 4.2.6.8 and 6.1.1.4' 0.0000 0.000
O O 'International Tables Vol C Tables 4.2.6.8 and 6.1.1.4' 0.0106 0.006
K K 'International Tables Vol C Tables 4.2.6.8 and 6.1.1.4' 0.2009 0.249

loop_
_geom_angle_atom_site_label_1
_geom_angle_atom_site_label_2
_geom_angle_atom_site_label_3
_geom_angle_site_symmetry_1
_geom_angle_site_symmetry_3
_geom_angle
_geom_angle_publ_flag
O3 K1 O3 8_755 . 104.28(9) ?
O3 K1 O2 8_755 4_556 81.63(8) ?
O3 K1 O2 . 4_556 154.22(9) ?
O3 K1 O5 8_755 4_556 106.02(10) ?
O3 K1 O5 . 4_556 74.64(9) ?
O2 K1 O5 4_556 4_556 128.55(9) ?
O3 K1 O2 8_755 5_666 165.91(9) ?
O3 K1 O2 . 5_666 77.92(7) ?
O2 K1 O2 4_556 5_666 90.58(8) ?
O5 K1 O2 4_556 5_666 88.02(9) ?
O3 K1 O4 8_755 4_556 120.41(9) ?
O3 K1 O4 . 4_556 127.59(8) ?
O2 K1 O4 4_556 4_556 64.71(7) ?
O5 K1 O4 4_556 4_556 68.19(8) ?
O2 K1 O4 5_666 4_556 65.46(7) ?
O3 K1 O5 8_755 . 92.80(8) ?
O3 K1 O5 . . 77.48(9) ?
O2 K1 O5 4_556 . 77.18(8) ?
O5 K1 O5 4_556 . 149.40(9) ?
O2 K1 O5 5_666 . 73.94(8) ?
O4 K1 O5 4_556 . 122.44(8) ?
O3 K1 O5 8_755 5_656 68.85(8) ?
O3 K1 O5 . 5_656 75.79(8) ?
O2 K1 O5 4_556 5_656 83.39(8) ?
O5 K1 O5 4_556 5_656 147.51(12) ?
O2 K1 O5 5_666 5_656 98.71(8) ?
O4 K1 O5 4_556 5_656 143.16(8) ?
O5 K1 O5 . 5_656 25.70(10) ?
O3 K1 C8 8_755 4_556 99.32(9) ?
O3 K1 C8 . 4_556 146.58(9) ?
O2 K1 C8 4_556 4_556 52.35(8) ?
O5 K1 C8 4_556 4_556 76.33(9) ?
O2 K1 C8 5_666 4_556 84.91(8) ?
O4 K1 C8 4_556 4_556 21.52(7) ?
O5 K1 C8 . 4_556 124.91(9) ?
O5 K1 C8 5_656 4_556 135.70(8) ?
O3 K1 K1 8_755 8_765 143.52(5) ?
O3 K1 K1 . 8_765 44.17(6) ?
O2 K1 K1 4_556 8_765 134.84(6) ?
O5 K1 K1 4_556 8_765 55.02(8) ?
O2 K1 K1 5_666 8_765 45.50(5) ?
O4 K1 K1 4_556 8_765 83.85(5) ?
O5 K1 K1 . 8_765 95.72(7) ?
O5 K1 K1 5_656 8_765 109.22(6) ?
C8 K1 K1 4_556 8_765 104.47(6) ?
O3 K1 K1 8_755 8_755 45.14(5) ?
O3 K1 K1 . 8_755 118.60(6) ?
O2 K1 K1 4_556 8_755 49.09(6) ?
O5 K1 K1 4_556 8_755 148.80(9) ?
O2 K1 K1 5_666 8_755 121.40(6) ?
O4 K1 K1 4_556 8_755 112.31(5) ?
O5 K1 K1 . 8_755 58.72(6) ?
O5 K1 K1 5_656 8_755 45.85(6) ?
C8 K1 K1 4_556 8_755 94.82(6) ?
K1 K1 K1 8_765 8_755 154.11(5) ?
O3 K1 K1 8_755 5_756 49.27(6) ?
O3 K1 K1 . 5_756 139.09(6) ?
O2 K1 K1 4_556 5_756 63.11(6) ?
O5 K1 K1 4_556 5_756 83.51(9) ?
O2 K1 K1 5_666 5_756 136.15(6) ?
O4 K1 K1 4_556 5_756 71.48(6) ?
O5 K1 K1 . 5_756 126.55(7) ?
O5 K1 K1 5_656 5_756 111.20(6) ?
C8 K1 K1 4_556 5_756 51.28(7) ?
K1 K1 K1 8_765 5_756 137.60(4) ?
K1 K1 K1 8_755 5_756 68.24(2) ?
C7 O1 H1 . . 112.(3) ?
C7 O2 K1 . 4_456 145.7(3) ?
C7 O2 K1 . 5_666 123.3(2) ?
K1 O2 K1 4_456 5_666 85.40(7) ?
C8 O3 K1 . 8_765 141.7(2) ?
C8 O3 K1 . . 126.3(2) ?
K1 O3 K1 8_765 . 90.69(7) ?
C8 O4 K1 . 4_456 101.5(2) ?
C2 C1 C6 . . 119.2(3) ?
C2 C1 C7 . . 121.2(3) y
C6 C1 C7 . . 119.6(3) y
C3 C2 C1 . . 118.9(3) ?
C3 C2 C8 . . 116.7(3) y
C1 C2 C8 . . 124.2(3) y
C4 C3 C2 . . 120.5(4) ?
C4 C3 H3 . . 119.8(3) ?
C2 C3 H3 . . 119.8(2) ?
C5 C4 C3 . . 120.2(4) ?
C5 C4 H4 . . 119.9(2) ?
C3 C4 H4 . . 119.9(3) ?
C4 C5 C6 . . 120.2(4) ?
C4 C5 H5 . . 119.9(2) ?
C6 C5 H5 . . 119.9(3) ?
C5 C6 C1 . . 120.9(4) ?
C5 C6 H6 . . 119.6(3) ?
C1 C6 H6 . . 119.6(2) ?
O2 C7 O1 . . 122.9(4) y
O2 C7 C1 . . 122.8(4) y
O1 C7 C1 . . 114.3(3) y
O3 C8 O4 . . 123.8(3) y
O3 C8 C2 . . 118.6(3) y
O4 C8 C2 . . 117.5(3) y
O3 C8 K1 . 4_456 89.7(2) ?
O4 C8 K1 . 4_456 57.0(2) ?
C2 C8 K1 . 4_456 128.7(2) ?
O5 O5 K1 5_656 4_456 106.8(3) ?
O5 O5 K1 5_656 . 77.7(3) ?
K1 O5 K1 4_456 . 108.55(11) ?
O5 O5 K1 5_656 5_656 76.6(3) ?
K1 O5 K1 4_456 5_656 79.13(10) ?
K1 O5 K1 . 5_656 154.30(10) ?
O5 O5 H2 5_656 . 107.(3) ?
K1 O5 H2 4_456 . 137.(3) ?
K1 O5 H2 . . 104.(3) ?
K1 O5 H2 5_656 . 83.(3) ?

loop_
_geom_bond_atom_site_label_1
_geom_bond_atom_site_label_2
_geom_bond_site_symmetry_2
_geom_bond_distance
_geom_bond_publ_flag
K1 O3 8_755 2.668(3) y
K1 O3 . 2.714(3) y
K1 O2 4_556 2.740(3) y
K1 O5 4_556 2.798(3) y
K1 O2 5_666 2.903(3) y
K1 O4 4_556 2.906(3) y
K1 O5 . 3.180(4) y
K1 O5 5_656 3.194(4) y
K1 C8 4_556 3.396(3) ?
K1 K1 8_765 3.8288(6) ?
K1 K1 8_755 3.8288(6) ?
K1 K1 5_756 4.729(2) ?
O1 C7 . 1.312(4) y
O1 H1 . 0.96(5) ?
O2 C7 . 1.219(4) y
O2 K1 4_456 2.740(3) ?
O2 K1 5_666 2.903(3) ?
O3 C8 . 1.233(4) y
O3 K1 8_765 2.668(3) ?
O4 C8 . 1.271(4) y
O4 K1 4_456 2.906(3) ?
C1 C2 . 1.395(5) ?
C1 C6 . 1.400(5) ?
C1 C7 . 1.483(5) y
C2 C3 . 1.391(5) ?
C2 C8 . 1.500(5) y
C3 C4 . 1.390(5) ?
C3 H3 . 0.93 ?
C4 C5 . 1.364(5) ?
C4 H4 . 0.93 ?
C5 C6 . 1.367(5) ?
C C(ring-mean) . 1.385(5) y
C5 H5 . 0.93 ?
C6 H6 . 0.93 ?
C8 K1 4_456 3.396(3) ?
O5 O5 5_656 1.418(6) y
O5 K1 4_456 2.798(3) ?
O5 K1 5_656 3.194(4) ?
O1 O4 8_665 2.538(4) y
O5 O4 5_656 2.655(4) y

loop_
_geom_torsion_atom_site_label_1
_geom_torsion_atom_site_label_2
_geom_torsion_atom_site_label_3
_geom_torsion_atom_site_label_4
_geom_torsion_site_symmetry_1
_geom_torsion_site_symmetry_4
_geom_torsion
O3 K1 O3 C8 8_755 . -32.5(3)
O2 K1 O3 C8 4_556 . 68.0(4)
O5 K1 O3 C8 4_556 . -135.5(3)
O2 K1 O3 C8 5_666 . 133.2(3)
O4 K1 O3 C8 4_556 . 178.7(3)
O5 K1 O3 C8 . . 57.2(3)
O5 K1 O3 C8 5_656 . 30.8(3)
C8 K1 O3 C8 4_556 . -166.1(3)
K1 K1 O3 C8 8_765 . 169.2(3)
K1 K1 O3 C8 8_755 . 13.8(3)
K1 K1 O3 C8 5_756 . -75.3(3)
O3 K1 O3 K1 8_755 8_765 158.24(10)
O2 K1 O3 K1 4_556 8_765 -101.3(2)
O5 K1 O3 K1 4_556 8_765 55.21(9)
O2 K1 O3 K1 5_666 8_765 -36.06(8)
O4 K1 O3 K1 4_556 8_765 9.46(12)
O5 K1 O3 K1 . 8_765 -112.04(9)
O5 K1 O3 K1 5_656 8_765 -138.42(9)
C8 K1 O3 K1 4_556 8_765 24.7(2)
K1 K1 O3 K1 8_765 8_765 0.0
K1 K1 O3 K1 8_755 8_765 -155.41(5)
K1 K1 O3 K1 5_756 8_765 115.48(9)
C6 C1 C2 C3 . . 1.1(5)
C7 C1 C2 C3 . . 179.3(4)
C6 C1 C2 C8 . . 176.8(3)
C7 C1 C2 C8 . . -5.0(5)
C1 C2 C3 C4 . . 1.3(6)
C8 C2 C3 C4 . . -174.7(4)
C2 C3 C4 C5 . . -2.5(6)
C3 C4 C5 C6 . . 1.1(6)
C4 C5 C6 C1 . . 1.4(6)
C2 C1 C6 C5 . . -2.5(6)
C7 C1 C6 C5 . . 179.3(4)
K1 O2 C7 O1 4_456 . -98.2(5)
K1 O2 C7 O1 5_666 . 44.1(5)
K1 O2 C7 C1 4_456 . 80.8(6)
K1 O2 C7 C1 5_666 . -136.9(3)
C2 C1 C7 O2 . . -16.7(6)
C6 C1 C7 O2 . . 161.5(4)
C2 C1 C7 O1 . . 162.4(3)
C6 C1 C7 O1 . . -19.4(5)
K1 O3 C8 O4 8_765 . 124.0(4)
K1 O3 C8 O4 . . -38.5(5)
K1 O3 C8 C2 8_765 . -60.1(5)
K1 O3 C8 C2 . . 137.4(3)
K1 O3 C8 K1 8_765 4_456 75.2(3)
K1 O3 C8 K1 . 4_456 -87.3(2)
K1 O4 C8 O3 4_456 . -63.8(4)
K1 O4 C8 C2 4_456 . 120.2(3)
K1 O4 C8 K1 4_456 4_456 0.0
C3 C2 C8 O3 . . -72.7(4)
C1 C2 C8 O3 . . 111.5(4)
C3 C2 C8 O4 . . 103.4(4)
C1 C2 C8 O4 . . -72.3(5)
C3 C2 C8 K1 . 4_456 171.7(3)
C1 C2 C8 K1 . 4_456 -4.1(5)
O3 K1 O5 O5 8_755 5_656 20.8(3)
O3 K1 O5 O5 . 5_656 -83.2(3)
O2 K1 O5 O5 4_556 5_656 101.6(3)
O5 K1 O5 O5 4_556 5_656 -107.9(3)
O2 K1 O5 O5 5_666 5_656 -164.1(3)
O4 K1 O5 O5 4_556 5_656 150.0(2)
O5 K1 O5 O5 5_656 5_656 0.0
C8 K1 O5 O5 4_556 5_656 124.2(2)
K1 K1 O5 O5 8_765 5_656 -123.7(2)
K1 K1 O5 O5 8_755 5_656 51.9(2)
K1 K1 O5 O5 5_756 5_656 59.8(3)
O3 K1 O5 K1 8_755 4_456 124.60(10)
O3 K1 O5 K1 . 4_456 20.59(9)
O2 K1 O5 K1 4_556 4_456 -154.64(12)
O5 K1 O5 K1 4_556 4_456 -4.11(8)
O2 K1 O5 K1 5_666 4_456 -60.26(9)
O4 K1 O5 K1 4_556 4_456 -106.22(11)
O5 K1 O5 K1 5_656 4_456 103.8(3)
C8 K1 O5 K1 4_556 4_456 -131.98(11)
K1 K1 O5 K1 8_765 4_456 -19.89(9)
K1 K1 O5 K1 8_755 4_456 155.72(12)
K1 K1 O5 K1 5_756 4_456 163.62(7)
O3 K1 O5 K1 8_755 5_656 20.8(3)
O3 K1 O5 K1 . 5_656 -83.2(3)
O2 K1 O5 K1 4_556 5_656 101.6(3)
O5 K1 O5 K1 4_556 5_656 -107.9(3)
O2 K1 O5 K1 5_666 5_656 -164.1(3)
O4 K1 O5 K1 4_556 5_656 150.0(2)
O5 K1 O5 K1 5_656 5_656 0.0030(10)
C8 K1 O5 K1 4_556 5_656 124.2(2)
K1 K1 O5 K1 8_765 5_656 -123.7(2)
K1 K1 O5 K1 8_755 5_656 51.9(2)
K1 K1 O5 K1 5_756 5_656 59.8(3)
